data_1524606
loop_
_publ_author_name
'James, W.J.'
'Johnson, P.E.'

_publ_section_title
;
 Neutron diffraction study of Th2 (Co, Fe)17
;
_journal_name_full 'Rare Earths in Modern Science and Technology'
_journal_page_first 333
_journal_page_last 338
_journal_volume 2
_journal_year 1980
_chemical_formula_sum 'Co8.5 Fe8.1 Th2.22'
_chemical_name_systematic '(Co8.5 Fe8.1) Th2.22'
_space_group_IT_number 166
_symmetry_space_group_name_Hall '-R 3 2"'
_symmetry_space_group_name_H-M 'R -3 m :H'
_cell_angle_alpha 90
_cell_angle_beta 90
_cell_angle_gamma 120
_cell_formula_units_Z 3
_cell_length_a 8.521
_cell_length_b 8.521
_cell_length_c 12.441
_cell_volume 782.289
_citation_journal_id_ASTM REMTDV
_cod_data_source_file James_REMTDV_1980_989.cif
_cod_data_source_block Co8.5Fe8.1Th2.22
_cod_original_cell_volume 782.2887
_cod_database_code 1524606

loop_
_symmetry_equiv_pos_as_xyz
x,y,z
-y,x-y,z
-x+y,-x,z
y,x,-z
-x,-x+y,-z
x-y,-y,-z
-x,-y,-z
y,-x+y,-z
x-y,x,-z
-y,-x,z
x,x-y,z
-x+y,y,z
x+2/3,y+1/3,z+1/3
-y+2/3,x-y+1/3,z+1/3
-x+y+2/3,-x+1/3,z+1/3
y+2/3,x+1/3,-z+1/3
-x+2/3,-x+y+1/3,-z+1/3
x-y+2/3,-y+1/3,-z+1/3
-x+2/3,-y+1/3,-z+1/3
y+2/3,-x+y+1/3,-z+1/3
x-y+2/3,x+1/3,-z+1/3
-y+2/3,-x+1/3,z+1/3
x+2/3,x-y+1/3,z+1/3
-x+y+2/3,y+1/3,z+1/3
x+1/3,y+2/3,z+2/3
-y+1/3,x-y+2/3,z+2/3
-x+y+1/3,-x+2/3,z+2/3
y+1/3,x+2/3,-z+2/3
-x+1/3,-x+y+2/3,-z+2/3
x-y+1/3,-y+2/3,-z+2/3
-x+1/3,-y+2/3,-z+2/3
y+1/3,-x+y+2/3,-z+2/3
x-y+1/3,x+2/3,-z+2/3
-y+1/3,-x+2/3,z+2/3
x+1/3,x-y+2/3,z+2/3
-x+y+1/3,y+2/3,z+2/3

loop_
_atom_site_label
_atom_site_type_symbol
_atom_site_fract_x
_atom_site_fract_y
_atom_site_fract_z
_atom_site_occupancy
_atom_site_U_iso_or_equiv
Fe2 Fe 0.5 0 0.5 0.43 0.0
Fe4 Fe 0.166 0.834 0.488 0.41 0.0
Co4 Co 0.166 0.834 0.488 0.59 0.0
Th2 Th 0 0 0 0.22 0.0
Th1 Th 0 0 0.35 1 0.0
Fe3 Fe 0.286 0 0 0.46 0.0
Co2 Co 0.5 0 0.5 0.57 0.0
Co3 Co 0.286 0 0 0.54 0.0
Co1 Co 0 0 0.103 0.01 0.0
Fe1 Fe 0 0 0.103 0.8 0.0
